data_7154978
loop_
_publ_author_name
'Bag, Raghunath'
'Sar, Dinabandhu'
'Punniyamurthy, Tharmalingam'

_publ_section_title
;
 Iron(iii)-catalyzed aerobic dioxygenation of styrenes using
 N-hydroxyphthalimide and N-hydroxybenzotriazole.
;
_journal_issue 12
_journal_name_full 'Organic &amp; biomolecular chemistry'
_journal_page_first 3246
_journal_page_last 3255
_journal_paper_doi 10.1039/c6ob00210b
_journal_volume 14
_journal_year 2016
_chemical_formula_moiety 'C20 H19 N O4'
_chemical_formula_sum 'C20 H19 N O4'
_chemical_formula_weight 337.36
_chemical_name_systematic '2-(2-hydroxy-2-phenylcyclohexyloxy)isoindoline-1,3-dione '
_space_group_IT_number 9
_space_group_name_Hall 'C -2yc'
_symmetry_cell_setting monoclinic
_symmetry_space_group_name_Hall 'C -2yc'
_symmetry_space_group_name_H-M 'C 1 c 1'
_atom_sites_solution_hydrogens geom
_atom_sites_solution_primary direct
_atom_sites_solution_secondary difmap
_audit_creation_method SHELXL-97
_audit_update_record
;
2015-10-14 deposited with the CCDC.
2016-02-16 downloaded from the CCDC.
;
_cell_angle_alpha 90.00
_cell_angle_beta 101.18(3)
_cell_angle_gamma 90.00
_cell_formula_units_Z 4
_cell_length_a 14.19(3)
_cell_length_b 16.50(3)
_cell_length_c 7.736(15)
_cell_measurement_temperature 298(2)
_cell_volume 1777(6)
_computing_structure_refinement 'SHELXL-97 (Sheldrick, 1997)'
_computing_structure_solution 'SHELXS-97 (Sheldrick, 1990)'
_diffrn_ambient_temperature 298(2)
_diffrn_measured_fraction_theta_full 0.991
_diffrn_measured_fraction_theta_max 0.991
_diffrn_measurement_device_type 'CCD area detector'
_diffrn_measurement_method 'phi and omega scans'
_diffrn_radiation_monochromator graphite
_diffrn_radiation_source 'fine-focus sealed tube'
_diffrn_radiation_type MoK\a
_diffrn_radiation_wavelength 0.71073
_diffrn_reflns_av_R_equivalents 0.0397
_diffrn_reflns_av_sigmaI/netI 0.0399
_diffrn_reflns_limit_h_max 17
_diffrn_reflns_limit_h_min -17
_diffrn_reflns_limit_k_max 19
_diffrn_reflns_limit_k_min -18
_diffrn_reflns_limit_l_max 9
_diffrn_reflns_limit_l_min -9
_diffrn_reflns_number 5583
_diffrn_reflns_theta_full 25.25
_diffrn_reflns_theta_max 25.25
_diffrn_reflns_theta_min 2.47
_exptl_absorpt_coefficient_mu 0.088
_exptl_absorpt_correction_T_max 0.989
_exptl_absorpt_correction_T_min 0.975
_exptl_absorpt_correction_type multi-scan
_exptl_absorpt_process_details multi-Scan
_exptl_crystal_colour Colourless
_exptl_crystal_density_diffrn 1.261
_exptl_crystal_density_method 'not measured'
_exptl_crystal_description Needle
_exptl_crystal_F_000 712
_exptl_crystal_recrystallization_method 'Re-crystallisation from solvent: dichloro methane'
_exptl_crystal_size_max 0.32
_exptl_crystal_size_mid 0.24
_exptl_crystal_size_min 0.12
_refine_diff_density_max 0.245
_refine_diff_density_min -0.334
_refine_diff_density_rms 0.088
_refine_ls_abs_structure_details 'Flack H D (1983), Acta Cryst. A39, 876-881'
_refine_ls_abs_structure_Flack -0.1(12)
_refine_ls_extinction_method none
_refine_ls_goodness_of_fit_ref 1.045
_refine_ls_hydrogen_treatment mixed
_refine_ls_matrix_type full
_refine_ls_number_parameters 230
_refine_ls_number_reflns 2990
_refine_ls_number_restraints 2
_refine_ls_restrained_S_all 1.045
_refine_ls_R_factor_all 0.0642
_refine_ls_R_factor_gt 0.0449
_refine_ls_shift/su_max 0.000
_refine_ls_shift/su_mean 0.000
_refine_ls_structure_factor_coef Fsqd
_refine_ls_weighting_details 'calc w=1/[\s^2^(Fo^2^)+(0.0800P)^2^+0.0000P] where P=(Fo^2^+2Fc^2^)/3'
_refine_ls_weighting_scheme calc
_refine_ls_wR_factor_gt 0.1044
_refine_ls_wR_factor_ref 0.1269
_reflns_number_gt 2404
_reflns_number_total 2990
_reflns_threshold_expression >2sigma(I)
_cod_data_source_file c6ob00210b2.cif
_cod_data_source_block ewq
_cod_depositor_comments
;
The following automatic conversions were performed:

'_symmetry_cell_setting' value 'Monoclinic' changed to 'monoclinic'
according to
/usr/data/users/saulius/crontab/automatic-downloads/rss-feeds/RSC/lib/dictionaries/cif_core.dic
dictionary named 'cif_core.dic' version 2.4.2 from 2011-04-26.

'_exptl_absorpt_correction_type' value 'multi-Scan' changed to
'multi-scan' according to
/usr/data/users/saulius/crontab/automatic-downloads/rss-feeds/RSC/lib/dictionaries/cif_core.dic
dictionary named 'cif_core.dic' version 2.4.2 from 2011-04-26.

Automatic conversion script
Id: cif_fix_values 4268 2015-11-12 08:31:59Z antanas 

 Adding full bibliography for 7154978.cif.
;
_cod_original_cell_volume 1776(6)
_cod_original_sg_symbol_H-M 'C c'
_cod_database_code 7154978

loop_
_symmetry_equiv_pos_as_xyz
'x, y, z'
'x, -y, z+1/2'
'x+1/2, y+1/2, z'
'x+1/2, -y+1/2, z+1/2'

loop_
_atom_site_label
_atom_site_type_symbol
_atom_site_fract_x
_atom_site_fract_y
_atom_site_fract_z
_atom_site_U_iso_or_equiv
_atom_site_adp_type
_atom_site_occupancy
_atom_site_symmetry_multiplicity
_atom_site_calc_flag
_atom_site_refinement_flags
C8 C 0.33664(18) 0.51788(18) 0.0627(3) 0.0471(6) Uani 1 1 d .
C7 C 0.24675(17) 0.54129(17) -0.0624(3) 0.0466(6) Uani 1 1 d .
C1 C 0.25719(15) 0.39887(18) -0.0530(3) 0.0476(6) Uani 1 1 d .
C2 C 0.19985(17) 0.47032(17) -0.1307(3) 0.0482(7) Uani 1 1 d .
C3 C 0.11121(19) 0.4734(2) -0.2454(4) 0.0612(8) Uani 1 1 d .
H3 H 0.0796 0.4265 -0.2917 0.073 Uiso 1 1 calc R
C6 C 0.2079(2) 0.6175(2) -0.1048(4) 0.0604(7) Uani 1 1 d .
H6 H 0.2398 0.6645 -0.0597 0.073 Uiso 1 1 calc R
C4 C 0.0717(2) 0.5504(2) -0.2880(4) 0.0703(9) Uani 1 1 d .
H4 H 0.0127 0.5547 -0.3645 0.084 Uiso 1 1 calc R
C5 C 0.1186(2) 0.6203(2) -0.2186(4) 0.0696(9) Uani 1 1 d .
H5 H 0.0898 0.6703 -0.2486 0.083 Uiso 1 1 calc R
C9 C 0.52260(16) 0.28817(18) 0.2604(3) 0.0502(6) Uani 1 1 d .
C14 C 0.58474(18) 0.33977(19) 0.4041(3) 0.0537(7) Uani 1 1 d .
H14A H 0.5435 0.3750 0.4571 0.064 Uiso 1 1 calc R
H14B H 0.6187 0.3044 0.4956 0.064 Uiso 1 1 calc R
C10 C 0.47225(17) 0.34300(17) 0.1063(3) 0.0472(6) Uani 1 1 d .
H10 H 0.4396 0.3089 0.0091 0.057 Uiso 1 1 calc R
C11 C 0.54135(18) 0.3999(2) 0.0391(4) 0.0587(7) Uani 1 1 d .
H11A H 0.5047 0.4378 -0.0434 0.070 Uiso 1 1 calc R
H11B H 0.5815 0.3685 -0.0242 0.070 Uiso 1 1 calc R
C12 C 0.6056(2) 0.4474(2) 0.1851(4) 0.0649(8) Uani 1 1 d .
H12A H 0.5669 0.4860 0.2354 0.078 Uiso 1 1 calc R
H12B H 0.6527 0.4776 0.1356 0.078 Uiso 1 1 calc R
C13 C 0.65760(17) 0.39147(19) 0.3308(4) 0.0616(8) Uani 1 1 d .
H13A H 0.6948 0.4237 0.4247 0.074 Uiso 1 1 calc R
H13B H 0.7015 0.3565 0.2838 0.074 Uiso 1 1 calc R
C15 C 0.44972(18) 0.23437(19) 0.3314(4) 0.0592(7) Uani 1 1 d .
C20 C 0.4063(2) 0.1702(3) 0.2286(5) 0.0863(11) Uani 1 1 d .
H20 H 0.4205 0.1610 0.1179 0.104 Uiso 1 1 calc R
C16 C 0.4258(2) 0.2474(2) 0.4970(5) 0.0724(9) Uani 1 1 d .
H16 H 0.4537 0.2902 0.5668 0.087 Uiso 1 1 calc R
C19 C 0.3405(3) 0.1192(3) 0.2925(7) 0.1076(15) Uani 1 1 d .
H19 H 0.3119 0.0760 0.2247 0.129 Uiso 1 1 calc R
C17 C 0.3605(3) 0.1968(3) 0.5583(6) 0.0973(13) Uani 1 1 d .
H17 H 0.3456 0.2060 0.6685 0.117 Uiso 1 1 calc R
C18 C 0.3189(3) 0.1343(4) 0.4582(8) 0.1081(17) Uani 1 1 d .
H18 H 0.2754 0.1010 0.5002 0.130 Uiso 1 1 calc R
O3 O 0.39998(11) 0.38803(11) 0.1822(2) 0.0486(4) Uani 1 1 d .
O2 O 0.39499(14) 0.56004(13) 0.1564(3) 0.0631(5) Uani 1 1 d .
O4 O 0.58269(14) 0.23733(14) 0.1747(3) 0.0623(6) Uani 1 1 d .
O1 O 0.24199(13) 0.32667(14) -0.0721(3) 0.0652(5) Uani 1 1 d .
N1 N 0.33876(13) 0.43250(13) 0.0550(3) 0.0449(5) Uani 1 1 d .
H4A H 0.618(2) 0.219(2) 0.249(4) 0.056(9) Uiso 1 1 d .

loop_
_atom_site_aniso_label
_atom_site_aniso_U_11
_atom_site_aniso_U_22
_atom_site_aniso_U_33
_atom_site_aniso_U_23
_atom_site_aniso_U_13
_atom_site_aniso_U_12
C8 0.0387(12) 0.0518(17) 0.0487(12) 0.0038(12) 0.0034(10) 0.0009(11)
C7 0.0357(12) 0.0537(17) 0.0482(13) 0.0070(13) 0.0023(10) 0.0028(12)
C1 0.0321(11) 0.0526(19) 0.0556(14) 0.0000(13) 0.0025(10) 0.0003(11)
C2 0.0309(11) 0.062(2) 0.0493(13) 0.0018(12) 0.0030(10) 0.0023(11)
C3 0.0356(12) 0.075(2) 0.0673(17) -0.0036(15) -0.0049(12) 0.0071(13)
C6 0.0521(15) 0.0534(19) 0.0730(17) 0.0078(14) 0.0052(13) 0.0083(13)
C4 0.0409(14) 0.089(3) 0.0743(18) 0.0038(18) -0.0057(13) 0.0201(16)
C5 0.0544(16) 0.067(2) 0.0817(19) 0.0127(17) -0.0015(15) 0.0225(15)
C9 0.0331(11) 0.0603(18) 0.0551(12) 0.0050(13) 0.0033(10) 0.0098(12)
C14 0.0400(13) 0.067(2) 0.0501(13) 0.0059(13) -0.0010(11) 0.0087(11)
C10 0.0345(11) 0.0577(17) 0.0465(12) 0.0014(12) 0.0009(9) 0.0082(11)
C11 0.0414(13) 0.078(2) 0.0562(14) 0.0155(14) 0.0072(11) 0.0066(13)
C12 0.0428(13) 0.070(2) 0.0823(19) 0.0098(16) 0.0142(13) -0.0022(13)
C13 0.0375(13) 0.077(2) 0.0662(16) -0.0031(17) -0.0004(12) 0.0000(14)
C15 0.0382(13) 0.0598(19) 0.0746(18) 0.0171(15) -0.0016(12) 0.0114(12)
C20 0.0583(18) 0.096(3) 0.096(2) 0.014(2) -0.0067(18) -0.0118(18)
C16 0.0624(17) 0.067(2) 0.092(2) 0.0235(18) 0.0256(16) 0.0165(15)
C19 0.062(2) 0.101(4) 0.145(4) 0.014(3) -0.014(2) -0.027(2)
C17 0.072(2) 0.095(3) 0.134(3) 0.043(3) 0.043(2) 0.013(2)
C18 0.059(2) 0.111(4) 0.154(4) 0.054(4) 0.019(3) -0.002(2)
O3 0.0364(8) 0.0572(12) 0.0492(8) 0.0107(9) 0.0013(6) 0.0115(8)
O2 0.0520(11) 0.0560(13) 0.0717(12) -0.0059(11) -0.0118(9) -0.0080(10)
O4 0.0468(11) 0.0646(14) 0.0715(12) -0.0019(11) 0.0017(10) 0.0176(10)
O1 0.0445(9) 0.0494(13) 0.0938(14) -0.0014(11) -0.0062(9) -0.0032(9)
N1 0.0337(10) 0.0442(14) 0.0523(10) 0.0055(10) -0.0026(8) 0.0049(9)

loop_
_atom_type_symbol
_atom_type_description
_atom_type_scat_dispersion_real
_atom_type_scat_dispersion_imag
_atom_type_scat_source
C C 0.0033 0.0016 'International Tables Vol C Tables 4.2.6.8 and 6.1.1.4'
H H 0.0000 0.0000 'International Tables Vol C Tables 4.2.6.8 and 6.1.1.4'
N N 0.0061 0.0033 'International Tables Vol C Tables 4.2.6.8 and 6.1.1.4'
O O 0.0106 0.0060 'International Tables Vol C Tables 4.2.6.8 and 6.1.1.4'

loop_
_geom_angle_atom_site_label_1
_geom_angle_atom_site_label_2
_geom_angle_atom_site_label_3
_geom_angle
O2 C8 N1 125.6(2)
O2 C8 C7 129.7(3)
N1 C8 C7 104.7(2)
C6 C7 C2 122.1(3)
C6 C7 C8 129.6(3)
C2 C7 C8 108.2(2)
O1 C1 N1 124.5(2)
O1 C1 C2 131.0(2)
N1 C1 C2 104.5(3)
C3 C2 C7 121.0(3)
C3 C2 C1 129.9(3)
C7 C2 C1 109.1(2)
C2 C3 C4 117.0(3)
C7 C6 C5 116.7(3)
C5 C4 C3 121.6(3)
C4 C5 C6 121.6(3)
O4 C9 C14 110.3(2)
O4 C9 C15 109.0(3)
C14 C9 C15 113.1(2)
O4 C9 C10 102.1(2)
C14 C9 C10 110.3(3)
C15 C9 C10 111.6(2)
C13 C14 C9 112.0(2)
O3 C10 C11 111.7(3)
O3 C10 C9 103.8(2)
C11 C10 C9 113.0(2)
C10 C11 C12 113.4(3)
C11 C12 C13 111.7(3)
C12 C13 C14 110.2(2)
C20 C15 C16 118.6(3)
C20 C15 C9 119.1(3)
C16 C15 C9 122.3(3)
C15 C20 C19 120.1(4)
C17 C16 C15 120.8(4)
C18 C19 C20 119.5(4)
C18 C17 C16 120.4(4)
C17 C18 C19 120.7(4)
N1 O3 C10 111.8(2)
O3 N1 C1 122.9(2)
O3 N1 C8 120.9(2)
C1 N1 C8 113.4(2)

loop_
_geom_bond_atom_site_label_1
_geom_bond_atom_site_label_2
_geom_bond_distance
C8 O2 1.209(4)
C8 N1 1.410(4)
C8 C7 1.495(4)
C7 C6 1.386(5)
C7 C2 1.399(4)
C1 O1 1.214(4)
C1 N1 1.404(4)
C1 C2 1.491(4)
C2 C3 1.392(4)
C3 C4 1.401(5)
C6 C5 1.397(5)
C4 C5 1.386(5)
C9 O4 1.445(4)
C9 C14 1.535(4)
C9 C15 1.542(4)
C9 C10 1.556(4)
C14 C13 1.532(4)
C10 O3 1.477(3)
C10 C11 1.520(4)
C11 C12 1.524(5)
C12 C13 1.531(4)
C15 C20 1.393(5)
C15 C16 1.405(5)
C20 C19 1.415(6)
C16 C17 1.396(5)
C19 C18 1.397(8)
C17 C18 1.355(7)
O3 N1 1.389(3)
